data_7219251
loop_
_publ_author_name
'Zhang, Yan'
'Hu, Pengchao'
'Cai, Ping'
'Yang, Fang'
'Cheng, Gongzhen'

_publ_section_title
;
 Synthesis, Characterization, Crystal structure, Cytotoxicity, Apoptosis
 and Cell Cycle Arrest of Ruthenium(II) Complex
;
_journal_name_full 'RSC Adv.'
_journal_paper_doi 10.1039/C4RA12715C
_journal_year 2015
_chemical_formula_sum 'C42 H43 F12 N9 O2 P2 Ru'
_chemical_formula_weight 1096.86
_chemical_name_systematic
; 
 ? 
;
_space_group_IT_number 2
_symmetry_cell_setting triclinic
_symmetry_space_group_name_Hall '-P 1'
_symmetry_space_group_name_H-M 'P -1'
_atom_sites_solution_hydrogens geom
_atom_sites_solution_primary direct
_atom_sites_solution_secondary difmap
_audit_block_doi 10.5517/cc13kl19
_audit_creation_method SHELXL-97
_audit_update_record
;
2014-10-19 deposited with the CCDC.
2015-01-08 downloaded from the CCDC.
;
_cell_angle_alpha 89.474(3)
_cell_angle_beta 84.908(4)
_cell_angle_gamma 83.509(3)
_cell_formula_units_Z 2
_cell_length_a 10.430(2)
_cell_length_b 11.600(2)
_cell_length_c 19.635(4)
_cell_measurement_reflns_used 3329
_cell_measurement_temperature 298(2)
_cell_measurement_theta_max 22.60
_cell_measurement_theta_min 2.50
_cell_volume 2351.1(8)
_computing_cell_refinement 'Bruker SAINT'
_computing_data_collection 'Bruker APEX2'
_computing_data_reduction 'Bruker SAINT'
_computing_molecular_graphics 'Bruker SHELXTL'
_computing_publication_material 'Bruker SHELXTL'
_computing_structure_refinement 'SHELXL-97 (Sheldrick, 1997)'
_computing_structure_solution 'SHELXS-97 (Sheldrick, 1990)'
_diffrn_ambient_temperature 298(2)
_diffrn_measured_fraction_theta_full 0.984
_diffrn_measured_fraction_theta_max 0.984
_diffrn_measurement_device_type 'Bruker APEX-II CCD'
_diffrn_measurement_method '\f and \w scans'
_diffrn_radiation_monochromator graphite
_diffrn_radiation_source 'fine-focus sealed tube'
_diffrn_radiation_type MoK\a
_diffrn_radiation_wavelength 0.71073
_diffrn_reflns_av_R_equivalents 0.0573
_diffrn_reflns_av_sigmaI/netI 0.0942
_diffrn_reflns_limit_h_max 12
_diffrn_reflns_limit_h_min -12
_diffrn_reflns_limit_k_max 13
_diffrn_reflns_limit_k_min -13
_diffrn_reflns_limit_l_max 22
_diffrn_reflns_limit_l_min -23
_diffrn_reflns_number 16155
_diffrn_reflns_theta_full 25.01
_diffrn_reflns_theta_max 25.01
_diffrn_reflns_theta_min 1.77
_diffrn_standards_number 0
_exptl_absorpt_coefficient_mu 0.496
_exptl_absorpt_correction_type none
_exptl_crystal_colour dark-yellow
_exptl_crystal_density_diffrn 1.549
_exptl_crystal_density_method 'not measured'
_exptl_crystal_description prism
_exptl_crystal_F_000 1112
_exptl_crystal_size_max 0.40
_exptl_crystal_size_mid 0.12
_exptl_crystal_size_min 0.12
_refine_diff_density_max 1.214
_refine_diff_density_min -0.586
_refine_diff_density_rms 0.105
_refine_ls_extinction_method none
_refine_ls_goodness_of_fit_ref 1.034
_refine_ls_hydrogen_treatment mixed
_refine_ls_matrix_type full
_refine_ls_number_parameters 764
_refine_ls_number_reflns 8166
_refine_ls_number_restraints 16
_refine_ls_restrained_S_all 1.033
_refine_ls_R_factor_all 0.1140
_refine_ls_R_factor_gt 0.0729
_refine_ls_shift/su_max 0.000
_refine_ls_shift/su_mean 0.000
_refine_ls_structure_factor_coef Fsqd
_refine_ls_weighting_details 'calc w=1/[\s^2^(Fo^2^)+(0.0979P)^2^+3.6968P] where P=(Fo^2^+2Fc^2^)/3'
_refine_ls_weighting_scheme calc
_refine_ls_wR_factor_gt 0.1773
_refine_ls_wR_factor_ref 0.2036
_reflns_number_gt 5373
_reflns_number_total 8166
_reflns_threshold_expression >2sigma(I)
_cod_data_source_file c4ra12715c2.cif
_cod_data_source_block e:\131224a\work\mo_131224a_0m
_cod_depositor_comments
;
The following automatic conversions were performed:

'_symmetry_cell_setting' value 'Triclinic' changed to 'triclinic'
according to
/usr/data/users/saulius/crontab/automatic-downloads/rss-feeds/RSC/lib/dictionaries/cif_core.dic
dictionary named 'cif_core.dic' version 2.4.2 from 2011-04-26.

Automatic conversion script
Id: cif_fix_values 2935 2014-11-11 08:27:57Z andrius 
;
_cod_original_cell_volume 2351.2(8)
_cod_original_sg_symbol_H-M P-1
_cod_database_code 7219251

loop_
_symmetry_equiv_pos_as_xyz
'x, y, z'
'-x, -y, -z'

loop_
_atom_site_label
_atom_site_type_symbol
_atom_site_fract_x
_atom_site_fract_y
_atom_site_fract_z
_atom_site_U_iso_or_equiv
_atom_site_adp_type
_atom_site_occupancy
_atom_site_symmetry_multiplicity
_atom_site_calc_flag
_atom_site_refinement_flags
_atom_site_disorder_assembly
_atom_site_disorder_group
Ru1 Ru 0.04296(5) 0.26888(4) 0.29554(3) 0.0414(2) Uani 1 1 d . . .
C1 C -0.0493(10) 0.3991(7) 0.1685(5) 0.072(2) Uani 1 1 d . . .
H1 H 0.0062 0.3444 0.1428 0.086 Uiso 1 1 calc R . .
C2 C -0.1256(11) 0.4834(8) 0.1345(5) 0.082(3) Uani 1 1 d . . .
H2 H -0.1203 0.4849 0.0870 0.098 Uiso 1 1 calc R . .
C3 C -0.2082(9) 0.5636(8) 0.1717(6) 0.079(3) Uani 1 1 d . . .
H3 H -0.2608 0.6194 0.1496 0.095 Uiso 1 1 calc R . .
C4 C -0.2132(7) 0.5615(6) 0.2419(5) 0.057(2) Uani 1 1 d . . .
H4 H -0.2682 0.6164 0.2679 0.068 Uiso 1 1 calc R . .
C5 C -0.1345(7) 0.4759(6) 0.2736(4) 0.0475(18) Uani 1 1 d . . .
C6 C -0.1323(6) 0.4651(6) 0.3462(4) 0.0466(17) Uani 1 1 d . . .
H6 H -0.1851 0.5160 0.3758 0.056 Uiso 1 1 calc R . .
C7 C -0.0566(6) 0.3643(5) 0.4415(3) 0.0368(14) Uani 1 1 d . . .
C8 C -0.1757(6) 0.3708(5) 0.4813(4) 0.0446(17) Uani 1 1 d . . .
H8 H -0.2529 0.3876 0.4610 0.054 Uiso 1 1 calc R . .
C9 C -0.1774(6) 0.3520(5) 0.5507(4) 0.0435(16) Uani 1 1 d . . .
H9 H -0.2563 0.3574 0.5771 0.052 Uiso 1 1 calc R . .
C10 C -0.0619(6) 0.3249(5) 0.5823(3) 0.0393(15) Uani 1 1 d . . .
C11 C 0.0562(6) 0.3182(5) 0.5410(3) 0.0397(15) Uani 1 1 d . . .
H11 H 0.1338 0.3007 0.5608 0.048 Uiso 1 1 calc R . .
C12 C 0.0576(6) 0.3373(5) 0.4721(3) 0.0360(14) Uani 1 1 d . . .
H12 H 0.1363 0.3320 0.4454 0.043 Uiso 1 1 calc R . .
C13 C 0.0266(6) 0.2333(6) 0.7458(4) 0.0458(17) Uani 1 1 d . . .
C14 C -0.0685(7) 0.2836(7) 0.7946(4) 0.057(2) Uani 1 1 d . . .
H14 H -0.1414 0.3282 0.7807 0.068 Uiso 1 1 calc R . .
C15 C -0.0539(8) 0.2671(7) 0.8632(4) 0.062(2) Uani 1 1 d . . .
H15 H -0.1164 0.3021 0.8956 0.075 Uiso 1 1 calc R . .
C16 C 0.0542(8) 0.1981(8) 0.8847(4) 0.066(2) Uani 1 1 d . . .
C17 C 0.1472(8) 0.1457(7) 0.8356(4) 0.060(2) Uani 1 1 d . . .
H17 H 0.2180 0.0977 0.8491 0.072 Uiso 1 1 calc R . .
C18 C 0.1342(7) 0.1647(6) 0.7683(4) 0.0548(19) Uani 1 1 d . . .
H18 H 0.1983 0.1314 0.7362 0.066 Uiso 1 1 calc R . .
N5 N 0.0707(8) 0.1825(8) 0.9555(4) 0.093(3) Uani 1 1 d . . .
H5A H 0.0610 0.1094 0.9670 0.140 Uiso 1 1 d R . .
H5B H 0.0109 0.2301 0.9796 0.140 Uiso 1 1 d R . .
C19 C 0.0880(10) 0.0859(7) 0.1810(4) 0.070(2) Uani 1 1 d . . .
H19 H 0.0062 0.0665 0.1963 0.084 Uiso 1 1 calc R . .
C20 C 0.1531(11) 0.0267(8) 0.1265(5) 0.084(3) Uani 1 1 d . . .
H20 H 0.1154 -0.0295 0.1042 0.101 Uiso 1 1 calc R . .
C21 C 0.2758(11) 0.0523(9) 0.1052(5) 0.084(3) Uani 1 1 d . . .
H21 H 0.3236 0.0121 0.0689 0.101 Uiso 1 1 calc R . .
C22 C 0.3276(9) 0.1389(8) 0.1388(4) 0.068(2) Uani 1 1 d . . .
H22 H 0.4109 0.1566 0.1253 0.081 Uiso 1 1 calc R . .
C23 C 0.2550(7) 0.1990(6) 0.1925(4) 0.0528(19) Uani 1 1 d . . .
C24 C 0.2979(7) 0.2955(6) 0.2279(4) 0.0498(18) Uani 1 1 d . . .
C25 C 0.4164(8) 0.3369(7) 0.2118(4) 0.063(2) Uani 1 1 d . . .
H25 H 0.4748 0.3020 0.1775 0.076 Uiso 1 1 calc R . .
C26 C 0.4466(8) 0.4323(8) 0.2480(5) 0.075(3) Uani 1 1 d . . .
H26 H 0.5256 0.4615 0.2382 0.090 Uiso 1 1 calc R . .
C27 C 0.3593(7) 0.4814(7) 0.2975(5) 0.067(2) Uani 1 1 d . . .
H27 H 0.3779 0.5446 0.3222 0.080 Uiso 1 1 calc R . .
C28 C 0.2435(7) 0.4372(6) 0.3108(4) 0.0536(19) Uani 1 1 d . . .
H28 H 0.1838 0.4729 0.3443 0.064 Uiso 1 1 calc R . .
C29 C 0.2392(6) 0.1261(6) 0.3791(3) 0.0441(16) Uani 1 1 d . . .
H29 H 0.2953 0.1802 0.3649 0.053 Uiso 1 1 calc R . .
C30 C 0.2841(6) 0.0359(6) 0.4191(4) 0.0476(17) Uani 1 1 d . . .
H30 H 0.3686 0.0294 0.4316 0.057 Uiso 1 1 calc R . .
C31 C 0.2024(7) -0.0456(6) 0.4408(4) 0.0470(17) Uani 1 1 d . . .
H31 H 0.2312 -0.1080 0.4677 0.056 Uiso 1 1 calc R . .
C32 C 0.0765(7) -0.0326(5) 0.4217(3) 0.0432(16) Uani 1 1 d . . .
H32 H 0.0198 -0.0864 0.4354 0.052 Uiso 1 1 calc R . .
C33 C 0.0365(6) 0.0618(5) 0.3818(3) 0.0369(14) Uani 1 1 d . . .
C34 C -0.0952(6) 0.0830(5) 0.3591(3) 0.0405(15) Uani 1 1 d . . .
C35 C -0.1954(6) 0.0207(6) 0.3806(3) 0.0458(16) Uani 1 1 d . . .
H35 H -0.1820 -0.0398 0.4115 0.055 Uiso 1 1 calc R . .
C36 C -0.3157(7) 0.0467(6) 0.3571(4) 0.0546(19) Uani 1 1 d . . .
H36 H -0.3840 0.0050 0.3719 0.065 Uiso 1 1 calc R . .
C37 C -0.3324(7) 0.1371(6) 0.3105(4) 0.0548(19) Uani 1 1 d . . .
H37 H -0.4120 0.1562 0.2930 0.066 Uiso 1 1 calc R . .
C38 C -0.2299(7) 0.1980(6) 0.2906(4) 0.0544(19) Uani 1 1 d . . .
H38 H -0.2421 0.2583 0.2595 0.065 Uiso 1 1 calc R . .
F1 F 0.6431(5) 0.6828(7) 0.5127(3) 0.122(3) Uani 1 1 d . . .
F2 F 0.4465(6) 0.7749(9) 0.5143(3) 0.156(4) Uani 1 1 d . . .
F3 F 0.6121(9) 0.8407(6) 0.4541(4) 0.156(3) Uani 1 1 d . . .
F4 F 0.6496(6) 0.6842(10) 0.3983(4) 0.194(5) Uani 1 1 d . . .
F5 F 0.4539(4) 0.7740(5) 0.4020(3) 0.0901(17) Uani 1 1 d . . .
F6 F 0.4819(8) 0.6163(6) 0.4599(5) 0.169(4) Uani 1 1 d . . .
N1 N -0.0528(6) 0.3938(5) 0.2364(3) 0.0498(15) Uani 1 1 d . . .
N2 N -0.0533(5) 0.3809(4) 0.3697(3) 0.0380(12) Uani 1 1 d . . .
N3 N -0.0713(5) 0.3079(4) 0.6536(3) 0.0444(14) Uani 1 1 d . . .
N4 N 0.0268(5) 0.2478(4) 0.6747(3) 0.0446(14) Uani 1 1 d . . .
N6 N 0.1356(6) 0.1716(5) 0.2144(3) 0.0511(15) Uani 1 1 d . . .
N7 N 0.2117(5) 0.3448(5) 0.2780(3) 0.0431(13) Uani 1 1 d . . .
N8 N 0.1186(5) 0.1410(4) 0.3592(3) 0.0363(12) Uani 1 1 d . . .
N9 N -0.1133(5) 0.1743(4) 0.3141(3) 0.0410(13) Uani 1 1 d . . .
P1 P 0.54944(16) 0.72823(16) 0.45781(12) 0.0540(5) Uani 1 1 d . . .
P2 P 0.2606(12) 0.8266(12) 0.9371(6) 0.070(3) Uani 0.539(11) 1 d PD A 1
F7 F 0.1504(15) 0.7388(16) 0.9467(10) 0.120(7) Uani 0.539(11) 1 d PD A 1
F8 F 0.368(2) 0.7216(15) 0.9239(9) 0.130(8) Uani 0.539(11) 1 d PD A 1
F9 F 0.2410(18) 0.8374(15) 0.8586(6) 0.135(6) Uani 0.539(11) 1 d PD A 1
F10 F 0.1509(15) 0.9327(11) 0.9522(8) 0.112(5) Uani 0.539(11) 1 d PD A 1
F11 F 0.2707(11) 0.8137(11) 1.0176(5) 0.095(4) Uani 0.539(11) 1 d PD A 1
F12 F 0.3668(13) 0.9161(13) 0.9305(9) 0.137(7) Uani 0.539(11) 1 d P A 1
P2' P 0.2784(14) 0.8128(13) 0.9189(7) 0.074(5) Uani 0.461(11) 1 d PD A 2
F7' F 0.3130(11) 0.7018(10) 0.8686(8) 0.090(5) Uani 0.461(11) 1 d PD A 2
F8' F 0.4091(14) 0.785(2) 0.9518(12) 0.139(11) Uani 0.461(11) 1 d PD A 2
F9' F 0.3442(12) 0.8899(9) 0.8620(5) 0.067(3) Uani 0.461(11) 1 d PD A 2
F10' F 0.1469(10) 0.8425(10) 0.8864(6) 0.069(4) Uani 0.461(11) 1 d PD A 2
F11' F 0.2106(18) 0.7316(17) 0.9723(9) 0.109(8) Uani 0.461(11) 1 d PD A 2
F12' F 0.2344(17) 0.9290(17) 0.9645(8) 0.111(6) Uani 0.461(11) 1 d P A 2
C40 C 0.334(3) 0.488(2) 0.0560(14) 0.113(8) Uani 0.68(4) 1 d P B 1
H40A H 0.3228 0.5526 0.0255 0.169 Uiso 0.68(4) 1 calc PR B 1
H40B H 0.4238 0.4722 0.0639 0.169 Uiso 0.68(4) 1 calc PR B 1
H40C H 0.2834 0.5058 0.0986 0.169 Uiso 0.68(4) 1 calc PR B 1
C41 C 0.292(14) 0.387(14) 0.026(8) 0.20(3) Uani 0.68(4) 1 d P B 1
H41A H 0.3310 0.3788 -0.0209 0.241 Uiso 0.68(4) 1 calc PR B 1
H41B H 0.3235 0.3186 0.0508 0.241 Uiso 0.68(4) 1 calc PR B 1
O1 O 0.160(2) 0.3895(17) 0.0249(9) 0.139(9) Uani 0.68(4) 1 d P B 1
H1A H 0.1437 0.3331 0.0038 0.209 Uiso 0.68(4) 1 calc PR B 1
C40' C 0.232(10) 0.483(8) 0.054(4) 0.16(3) Uani 0.32(4) 1 d P B 2
H40D H 0.1812 0.5417 0.0304 0.241 Uiso 0.32(4) 1 calc PR B 2
H40E H 0.2770 0.5193 0.0875 0.241 Uiso 0.32(4) 1 calc PR B 2
H40F H 0.1765 0.4317 0.0771 0.241 Uiso 0.32(4) 1 calc PR B 2
C41' C 0.33(3) 0.42(3) 0.004(15) 0.20(7) Uani 0.32(4) 1 d P B 2
H41C H 0.3564 0.4643 -0.0334 0.241 Uiso 0.32(4) 1 calc PR B 2
H41D H 0.4045 0.3832 0.0264 0.241 Uiso 0.32(4) 1 calc PR B 2
O1' O 0.259(5) 0.325(4) -0.019(3) 0.16(2) Uani 0.32(4) 1 d P B 2
H1' H 0.1957 0.3537 -0.0375 0.234 Uiso 0.32(4) 1 calc PR B 2
C42 C 0.539(4) 0.236(4) 0.851(3) 0.123(15) Uani 0.38(3) 1 d P C 1
H42A H 0.4705 0.2994 0.8546 0.184 Uiso 0.38(3) 1 d PR C 1
H42B H 0.6122 0.2584 0.8721 0.184 Uiso 0.38(3) 1 d PR C 1
H42C H 0.5090 0.1698 0.8745 0.184 Uiso 0.38(3) 1 d PR C 1
C43 C 0.577(4) 0.207(4) 0.775(2) 0.097(12) Uani 0.38(3) 1 d P C 1
H43A H 0.6603 0.2319 0.7591 0.116 Uiso 0.38(3) 1 calc PR C 1
H43B H 0.5795 0.1241 0.7659 0.116 Uiso 0.38(3) 1 calc PR C 1
O2 O 0.4723(19) 0.273(2) 0.7434(11) 0.089(8) Uani 0.38(3) 1 d P C 1
H2A H 0.4815 0.2626 0.7019 0.133 Uiso 0.38(3) 1 calc PR C 1
C42' C 0.666(3) 0.144(3) 0.7406(16) 0.104(11) Uani 0.401(18) 1 d P D 2
H42D H 0.6719 0.1879 0.6990 0.156 Uiso 0.401(18) 1 d PR D 2
H42E H 0.7384 0.0845 0.7398 0.156 Uiso 0.401(18) 1 d PR D 2
H42F H 0.6680 0.1943 0.7789 0.156 Uiso 0.401(18) 1 d PR D 2
C43' C 0.544(3) 0.090(3) 0.7481(13) 0.080(8) Uani 0.401(18) 1 d P D 2
H43C H 0.5461 0.0300 0.7137 0.096 Uiso 0.401(18) 1 calc PR D 2
H43D H 0.5335 0.0544 0.7928 0.096 Uiso 0.401(18) 1 calc PR D 2
O2' O 0.444(4) 0.173(5) 0.7404(18) 0.199(15) Uani 0.401(18) 1 d P D 2
H2' H 0.4540 0.2028 0.7025 0.298 Uiso 0.401(18) 1 calc PR D 2
C42A C 0.495(3) 0.249(3) 0.9186(19) 0.057(11) Uani 0.220(16) 1 d P E 3
H42G H 0.4083 0.2369 0.9094 0.086 Uiso 0.220(16) 1 d PR E 3
H42H H 0.4935 0.2782 0.9643 0.086 Uiso 0.220(16) 1 d PR E 3
H42I H 0.5499 0.1773 0.9139 0.086 Uiso 0.220(16) 1 d PR E 3
C43A C 0.530(5) 0.340(6) 0.867(3) 0.097(17) Uani 0.220(16) 1 d P E 3
H43E H 0.4609 0.4034 0.8684 0.116 Uiso 0.220(16) 1 calc PR E 3
H43F H 0.6085 0.3696 0.8780 0.116 Uiso 0.220(16) 1 calc PR E 3
O2A O 0.548(5) 0.288(6) 0.802(3) 0.128(17) Uani 0.220(16) 1 d P E 3
H2A1 H 0.4817 0.3029 0.7818 0.192 Uiso 0.220(16) 1 calc PR E 3

loop_
_atom_site_aniso_label
_atom_site_aniso_U_11
_atom_site_aniso_U_22
_atom_site_aniso_U_33
_atom_site_aniso_U_23
_atom_site_aniso_U_13
_atom_site_aniso_U_12
Ru1 0.0429(3) 0.0219(3) 0.0598(4) 0.0132(2) -0.0066(2) -0.0054(2)
C1 0.108(7) 0.035(4) 0.076(6) 0.018(4) -0.028(5) -0.015(4)
C2 0.124(9) 0.047(5) 0.082(7) 0.025(5) -0.042(6) -0.021(6)
C3 0.087(7) 0.045(5) 0.118(8) 0.041(6) -0.058(6) -0.024(5)
C4 0.045(4) 0.029(4) 0.101(7) 0.020(4) -0.024(4) -0.011(3)
C5 0.045(4) 0.032(4) 0.071(5) 0.017(3) -0.017(3) -0.017(3)
C6 0.037(4) 0.030(4) 0.076(5) 0.010(3) -0.009(3) -0.011(3)
C7 0.033(3) 0.017(3) 0.060(4) 0.001(3) -0.005(3) 0.001(2)
C8 0.026(3) 0.030(3) 0.079(5) 0.007(3) -0.008(3) -0.005(3)
C9 0.025(3) 0.029(3) 0.077(5) 0.005(3) 0.001(3) -0.008(3)
C10 0.033(3) 0.024(3) 0.060(4) 0.009(3) -0.001(3) -0.002(3)
C11 0.032(3) 0.023(3) 0.064(5) 0.005(3) -0.009(3) -0.002(3)
C12 0.026(3) 0.021(3) 0.062(4) 0.004(3) -0.003(3) -0.005(2)
C13 0.041(4) 0.032(4) 0.064(5) 0.008(3) 0.001(3) -0.009(3)
C14 0.044(4) 0.053(5) 0.071(6) 0.009(4) 0.005(4) -0.003(3)
C15 0.054(5) 0.062(5) 0.065(5) 0.008(4) 0.009(4) 0.003(4)
C16 0.057(5) 0.068(6) 0.075(6) 0.022(5) -0.010(4) -0.015(4)
C17 0.051(5) 0.047(4) 0.082(6) 0.016(4) -0.011(4) -0.005(4)
C18 0.053(4) 0.039(4) 0.073(5) 0.011(4) -0.003(4) -0.013(3)
N5 0.090(6) 0.108(7) 0.080(6) 0.027(5) -0.003(4) -0.008(5)
C19 0.095(7) 0.042(5) 0.075(6) 0.010(4) -0.009(5) -0.022(5)
C20 0.128(9) 0.062(6) 0.060(6) -0.010(5) 0.016(5) -0.015(6)
C21 0.113(8) 0.070(6) 0.066(6) -0.007(5) 0.022(5) -0.013(6)
C22 0.069(5) 0.063(6) 0.065(5) 0.002(4) 0.011(4) 0.001(4)
C23 0.060(5) 0.038(4) 0.058(5) 0.018(4) 0.002(4) -0.005(3)
C24 0.059(5) 0.033(4) 0.056(5) 0.013(3) -0.002(3) -0.001(3)
C25 0.053(5) 0.062(5) 0.071(5) 0.009(4) 0.011(4) -0.006(4)
C26 0.054(5) 0.072(6) 0.100(7) -0.001(5) 0.010(5) -0.026(5)
C27 0.044(4) 0.048(5) 0.106(7) -0.006(4) 0.020(4) -0.013(4)
C28 0.045(4) 0.030(4) 0.083(6) 0.009(4) 0.007(4) -0.003(3)
C29 0.038(4) 0.037(4) 0.057(4) 0.005(3) 0.001(3) -0.008(3)
C30 0.038(4) 0.040(4) 0.063(5) 0.005(3) -0.006(3) 0.007(3)
C31 0.049(4) 0.029(4) 0.057(4) 0.010(3) 0.003(3) 0.012(3)
C32 0.053(4) 0.022(3) 0.052(4) 0.006(3) 0.004(3) 0.002(3)
C33 0.044(4) 0.022(3) 0.042(4) -0.005(3) 0.006(3) 0.005(3)
C34 0.045(4) 0.023(3) 0.052(4) 0.004(3) 0.000(3) 0.000(3)
C35 0.043(4) 0.034(4) 0.057(4) 0.009(3) 0.003(3) 0.002(3)
C36 0.044(4) 0.039(4) 0.080(5) 0.001(4) 0.008(4) -0.007(3)
C37 0.040(4) 0.046(4) 0.078(5) 0.010(4) -0.005(3) -0.003(3)
C38 0.054(4) 0.036(4) 0.076(5) 0.018(4) -0.018(4) -0.006(3)
F1 0.041(3) 0.191(7) 0.137(5) 0.077(5) -0.027(3) -0.010(3)
F2 0.069(4) 0.288(12) 0.095(5) 0.011(6) 0.010(3) 0.033(5)
F3 0.231(9) 0.102(5) 0.161(7) 0.046(5) -0.051(6) -0.111(6)
F4 0.066(4) 0.365(14) 0.127(6) -0.099(7) -0.039(4) 0.106(6)
F5 0.040(2) 0.119(5) 0.105(4) 0.030(3) -0.006(2) 0.016(3)
F6 0.131(6) 0.079(5) 0.316(11) 0.057(6) -0.104(7) -0.037(4)
N1 0.063(4) 0.032(3) 0.059(4) 0.015(3) -0.017(3) -0.015(3)
N2 0.029(3) 0.022(3) 0.064(4) 0.010(2) -0.009(2) -0.005(2)
N3 0.031(3) 0.027(3) 0.074(4) 0.002(3) 0.004(3) -0.004(2)
N4 0.034(3) 0.026(3) 0.074(4) 0.009(3) -0.001(3) -0.007(2)
N6 0.069(4) 0.028(3) 0.056(4) 0.012(3) -0.003(3) -0.008(3)
N7 0.038(3) 0.030(3) 0.060(4) 0.014(3) 0.000(3) -0.003(2)
N8 0.035(3) 0.025(3) 0.046(3) 0.002(2) 0.003(2) 0.000(2)
N9 0.042(3) 0.025(3) 0.059(4) 0.010(2) -0.012(2) -0.009(2)
P1 0.0277(9) 0.0396(11) 0.0944(16) 0.0084(10) -0.0061(9) -0.0026(8)
P2 0.066(6) 0.072(5) 0.066(5) 0.013(4) 0.002(4) 0.006(4)
F7 0.106(13) 0.110(14) 0.143(16) -0.053(12) 0.021(10) -0.027(10)
F8 0.145(18) 0.106(13) 0.111(16) 0.020(10) 0.047(13) 0.061(12)
F9 0.151(17) 0.177(16) 0.082(10) 0.042(9) -0.032(10) -0.023(13)
F10 0.091(10) 0.091(9) 0.142(13) 0.033(8) 0.019(9) 0.017(8)
F11 0.096(8) 0.104(9) 0.081(8) 0.012(7) 0.006(6) -0.014(7)
F12 0.090(9) 0.115(11) 0.203(18) -0.006(11) 0.045(10) -0.046(8)
P2' 0.049(4) 0.083(8) 0.087(9) 0.033(6) 0.004(5) -0.001(4)
F7' 0.066(8) 0.072(9) 0.125(12) 0.002(8) 0.024(8) -0.002(6)
F8' 0.061(8) 0.23(3) 0.115(16) 0.073(17) -0.022(8) 0.020(13)
F9' 0.089(8) 0.056(7) 0.052(7) 0.005(5) 0.005(5) 0.000(6)
F10' 0.054(7) 0.078(8) 0.072(8) 0.000(6) 0.007(5) -0.009(6)
F11' 0.110(15) 0.102(13) 0.106(14) 0.058(13) 0.025(11) -0.001(12)
F12' 0.087(12) 0.135(15) 0.107(11) -0.060(10) -0.005(9) 0.004(11)
C40 0.116(19) 0.107(17) 0.111(18) 0.012(13) -0.008(14) 0.004(15)
C41 0.20(10) 0.20(10) 0.20(9) 0.01(6) -0.02(7) -0.02(6)
O1 0.139(18) 0.144(16) 0.127(14) 0.026(11) 0.014(11) -0.005(12)
C40' 0.16(8) 0.16(7) 0.16(6) 0.00(5) -0.01(5) -0.02(6)
C41' 0.20(18) 0.20(19) 0.20(17) 0.01(12) -0.02(12) -0.02(12)
O1' 0.16(4) 0.16(4) 0.16(4) 0.00(3) -0.02(3) -0.02(3)
C42 0.12(3) 0.12(4) 0.13(4) 0.00(3) -0.02(3) -0.01(3)
C43 0.09(3) 0.10(3) 0.10(3) 0.00(2) -0.01(2) 0.00(2)
O2 0.076(13) 0.091(18) 0.095(15) -0.004(12) 0.010(10) -0.004(11)
C42' 0.11(2) 0.11(3) 0.10(2) 0.002(19) -0.028(18) -0.02(2)
C43' 0.085(18) 0.082(19) 0.078(17) 0.008(13) -0.018(13) -0.021(15)
O2' 0.20(4) 0.20(4) 0.19(3) 0.00(3) -0.01(3) -0.03(4)
C42A 0.06(2) 0.06(2) 0.05(2) -0.003(18) -0.021(17) 0.013(17)
C43A 0.09(4) 0.10(5) 0.10(5) 0.00(3) -0.01(3) 0.00(3)
O2A 0.13(4) 0.12(5) 0.13(5) -0.01(4) -0.02(4) -0.02(4)

loop_
_atom_type_symbol
_atom_type_description
_atom_type_scat_dispersion_real
_atom_type_scat_dispersion_imag
_atom_type_scat_source
C C 0.0033 0.0016 'International Tables Vol C Tables 4.2.6.8 and 6.1.1.4'
H H 0.0000 0.0000 'International Tables Vol C Tables 4.2.6.8 and 6.1.1.4'
N N 0.0061 0.0033 'International Tables Vol C Tables 4.2.6.8 and 6.1.1.4'
O O 0.0106 0.0060 'International Tables Vol C Tables 4.2.6.8 and 6.1.1.4'
Ru Ru -1.2594 0.8363 'International Tables Vol C Tables 4.2.6.8 and 6.1.1.4'
P P 0.1023 0.0942 'International Tables Vol C Tables 4.2.6.8 and 6.1.1.4'
F F 0.0171 0.0103 'International Tables Vol C Tables 4.2.6.8 and 6.1.1.4'

loop_
_geom_angle_atom_site_label_1
_geom_angle_atom_site_label_2
_geom_angle_atom_site_label_3
_geom_angle
N7 Ru1 N6 78.6(2)
N7 Ru1 N8 95.1(2)
N6 Ru1 N8 87.5(2)
N7 Ru1 N9 173.3(2)
N6 Ru1 N9 97.5(2)
N8 Ru1 N9 79.2(2)
N7 Ru1 N1 90.8(2)
N6 Ru1 N1 95.8(2)
N8 Ru1 N1 173.7(2)
N9 Ru1 N1 95.0(2)
N7 Ru1 N2 99.5(2)
N6 Ru1 N2 173.9(2)
N8 Ru1 N2 98.5(2)
N9 Ru1 N2 85.0(2)
N1 Ru1 N2 78.4(2)
N1 C1 C2 122.6(9)
N1 C1 H1 118.7
C2 C1 H1 118.7
C3 C2 C1 119.3(9)
C3 C2 H2 120.4
C1 C2 H2 120.4
C2 C3 C4 119.7(8)
C2 C3 H3 120.2
C4 C3 H3 120.2
C3 C4 C5 118.9(8)
C3 C4 H4 120.5
C5 C4 H4 120.5
N1 C5 C4 121.6(7)
N1 C5 C6 114.7(6)
C4 C5 C6 123.7(8)
N2 C6 C5 117.8(7)
N2 C6 H6 121.1
C5 C6 H6 121.1
C12 C7 C8 119.8(6)
C12 C7 N2 120.0(5)
C8 C7 N2 120.1(5)
C9 C8 C7 119.4(6)
C9 C8 H8 120.3
C7 C8 H8 120.3
C8 C9 C10 121.2(6)
C8 C9 H9 119.4
C10 C9 H9 119.4
C9 C10 C11 118.1(6)
C9 C10 N3 118.0(6)
C11 C10 N3 123.9(6)
C12 C11 C10 120.5(6)
C12 C11 H11 119.8
C10 C11 H11 119.8
C11 C12 C7 120.9(6)
C11 C12 H12 119.6
C7 C12 H12 119.6
C14 C13 C18 118.7(7)
C14 C13 N4 125.6(6)
C18 C13 N4 115.7(6)
C15 C14 C13 119.9(7)
C15 C14 H14 120.1
C13 C14 H14 120.1
C14 C15 C16 120.6(8)
C14 C15 H15 119.7
C16 C15 H15 119.7
C17 C16 C15 119.1(8)
C17 C16 N5 120.1(8)
C15 C16 N5 120.8(8)
C18 C17 C16 120.0(7)
C18 C17 H17 120.0
C16 C17 H17 120.0
C17 C18 C13 121.7(8)
C17 C18 H18 119.2
C13 C18 H18 119.2
C16 N5 H5A 109.2
C16 N5 H5B 109.0
H5A N5 H5B 109.5
N6 C19 C20 123.8(9)
N6 C19 H19 118.1
C20 C19 H19 118.1
C19 C20 C21 118.3(9)
C19 C20 H20 120.8
C21 C20 H20 120.8
C20 C21 C22 119.1(9)
C20 C21 H21 120.4
C22 C21 H21 120.4
C23 C22 C21 119.9(8)
C23 C22 H22 120.0
C21 C22 H22 120.0
N6 C23 C22 120.8(7)
N6 C23 C24 115.4(7)
C22 C23 C24 123.8(7)
N7 C24 C25 121.5(7)
N7 C24 C23 115.0(6)
C25 C24 C23 123.5(7)
C24 C25 C26 118.9(8)
C24 C25 H25 120.6
C26 C25 H25 120.6
C27 C26 C25 119.2(8)
C27 C26 H26 120.4
C25 C26 H26 120.4
C26 C27 C28 119.3(8)
C26 C27 H27 120.3
C28 C27 H27 120.3
N7 C28 C27 123.4(7)
N7 C28 H28 118.3
C27 C28 H28 118.3
N8 C29 C30 123.7(6)
N8 C29 H29 118.2
C30 C29 H29 118.2
C29 C30 C31 119.2(6)
C29 C30 H30 120.4
C31 C30 H30 120.4
C30 C31 C32 118.8(6)
C30 C31 H31 120.6
C32 C31 H31 120.6
C33 C32 C31 119.1(6)
C33 C32 H32 120.4
C31 C32 H32 120.4
N8 C33 C32 121.9(6)
N8 C33 C34 115.1(5)
C32 C33 C34 123.0(6)
C35 C34 N9 120.6(6)
C35 C34 C33 124.6(6)
N9 C34 C33 114.7(5)
C34 C35 C36 120.8(6)
C34 C35 H35 119.6
C36 C35 H35 119.6
C35 C36 C37 118.2(6)
C35 C36 H36 120.9
C37 C36 H36 120.9
C38 C37 C36 119.3(7)
C38 C37 H37 120.4
C36 C37 H37 120.4
N9 C38 C37 122.8(6)
N9 C38 H38 118.6
C37 C38 H38 118.6
C1 N1 C5 117.9(6)
C1 N1 Ru1 128.0(6)
C5 N1 Ru1 114.0(5)
C6 N2 C7 118.3(6)
C6 N2 Ru1 114.7(5)
C7 N2 Ru1 126.2(4)
N4 N3 C10 113.5(5)
N3 N4 C13 116.3(6)
C23 N6 C19 117.9(7)
C23 N6 Ru1 115.4(5)
C19 N6 Ru1 126.7(6)
C28 N7 C24 117.8(6)
C28 N7 Ru1 126.6(5)
C24 N7 Ru1 115.6(5)
C29 N8 C33 117.3(5)
C29 N8 Ru1 127.1(4)
C33 N8 Ru1 115.6(4)
C38 N9 C34 118.2(5)
C38 N9 Ru1 126.5(4)
C34 N9 Ru1 115.1(4)
F3 P1 F2 92.7(6)
F3 P1 F6 177.8(4)
F2 P1 F6 86.9(6)
F3 P1 F4 86.8(6)
F2 P1 F4 177.3(4)
F6 P1 F4 93.4(6)
F3 P1 F1 88.9(4)
F2 P1 F1 90.5(4)
F6 P1 F1 93.3(4)
F4 P1 F1 92.1(4)
F3 P1 F5 91.4(4)
F2 P1 F5 89.5(3)
F6 P1 F5 86.5(4)
F4 P1 F5 87.9(3)
F1 P1 F5 179.8(4)
F8 P2 F9 91.7(12)
F8 P2 F10 178.8(11)
F9 P2 F10 89.5(9)
F8 P2 F12 91.2(12)
F9 P2 F12 91.6(11)
F10 P2 F12 89.2(11)
F8 P2 F11 90.1(9)
F9 P2 F11 176.1(13)
F10 P2 F11 88.7(10)
F12 P2 F11 91.8(11)
F8 P2 F7 90.5(13)
F9 P2 F7 90.2(12)
F10 P2 F7 89.1(10)
F12 P2 F7 177.5(13)
F11 P2 F7 86.4(8)
F8' P2' F10' 179.1(17)
F8' P2' F11' 90.6(11)
F10' P2' F11' 89.6(11)
F8' P2' F9' 91.1(11)
F10' P2' F9' 88.7(8)
F11' P2' F9' 176.8(15)
F8' P2' F7' 91.1(13)
F10' P2' F7' 89.8(10)
F11' P2' F7' 88.2(12)
F9' P2' F7' 89.0(9)
F8' P2' F12' 93.7(15)
F10' P2' F12' 85.3(10)
F11' P2' F12' 93.5(13)
F9' P2' F12' 89.1(11)
F7' P2' F12' 174.8(12)
O1 C41 C40 115(10)
O1 C41 H41A 108.6
C40 C41 H41A 108.6
O1 C41 H41B 108.6
C40 C41 H41B 108.6
H41A C41 H41B 107.6
C41 O1 H1A 109.5
C41' C40' H40D 109.5
C41' C40' H40E 109.5
H40D C40' H40E 109.5
C41' C40' H40F 109.5
H40D C40' H40F 109.5
H40E C40' H40F 109.5
O1' C41' C40' 104(10)
O1' C41' H41C 111.0
C40' C41' H41C 111.0
O1' C41' H41D 111.0
C40' C41' H41D 111.0
H41C C41' H41D 109.0
C41' O1' H1' 109.5
C43 C42 H42A 109.0
C43 C42 H42B 109.8
H42A C42 H42B 109.5
C43 C42 H42C 109.6
H42A C42 H42C 109.5
H42B C42 H42C 109.5
C43 C42 H42I 135.7
H42A C42 H42I 112.2
H42B C42 H42I 70.7
H42C C42 H42I 40.7
O2 C43 C42 101(3)
O2 C43 H43A 111.7
C42 C43 H43A 111.7
O2 C43 H43B 111.7
C42 C43 H43B 111.7
H43A C43 H43B 109.4
O2 C43 H42F 147.1
C42 C43 H42F 95.3
H43A C43 H42F 35.5
H43B C43 H42F 88.4
C43 O2 H2A 109.5
C43' C42' H42D 110.3
C43' C42' H42E 109.5
H42D C42' H42E 109.5
C43' C42' H42F 108.6
H42D C42' H42F 109.5
H42E C42' H42F 109.5
O2' C43' C42' 109(3)
O2' C43' H43C 110.0
C42' C43' H43C 110.0
O2' C43' H43D 110.0
C42' C43' H43D 110.0
H43C C43' H43D 108.3
C43' O2' H2' 109.5
C43A C42A H42A 34.5
C43A C42A H42B 48.1
H42A C42A H42B 65.8
C43A C42A H42C 93.1
H42A C42A H42C 71.7
H42B C42A H42C 69.5
C43A C42A H42G 103.5
H42A C42A H42G 72.0
H42B C42A H42G 131.1
H42C C42A H42G 74.9
C43A C42A H42H 110.8
H42A C42A H42H 135.1
H42B C42A H42H 117.5
H42C C42A H42H 153.2
H42G C42A H42H 109.5
C43A C42A H42I 113.9
H42A C42A H42I 111.9
H42B C42A H42I 67.4
H42C C42A H42I 46.9
H42G C42A H42I 109.5
H42H C42A H42I 109.5
O2A C43A C42A 109(5)
O2A C43A H42A 61.4
C42A C43A H42A 67.2
O2A C43A H42B 75.2
C42A C43A H42B 65.0
H42A C43A H42B 96.6
O2A C43A H43E 110.0
C42A C43A H43E 110.0
H42A C43A H43E 83.8
H42B C43A H43E 174.1
O2A C43A H43F 110.0
C42A C43A H43F 110.0
H42A C43A H43F 167.4
H42B C43A H43F 71.7
H43E C43A H43F 108.4
C43A O2A H42A 37.2
C43A O2A H2A1 109.5
H42A O2A H2A1 83.7

loop_
_geom_bond_atom_site_label_1
_geom_bond_atom_site_label_2
_geom_bond_distance
Ru1 N7 2.056(5)
Ru1 N6 2.063(6)
Ru1 N8 2.064(5)
Ru1 N9 2.070(5)
Ru1 N1 2.072(6)
Ru1 N2 2.072(5)
C1 N1 1.331(10)
C1 C2 1.393(12)
C1 H1 0.9300
C2 C3 1.363(14)
C2 H2 0.9300
C3 C4 1.376(12)
C3 H3 0.9300
C4 C5 1.393(9)
C4 H4 0.9300
C5 N1 1.374(9)
C5 C6 1.432(10)
C6 N2 1.313(8)
C6 H6 0.9300
C7 C12 1.383(8)
C7 C8 1.402(9)
C7 N2 1.420(8)
C8 C9 1.376(9)
C8 H8 0.9300
C9 C10 1.406(9)
C9 H9 0.9300
C10 C11 1.408(9)
C10 N3 1.409(8)
C11 C12 1.369(9)
C11 H11 0.9300
C12 H12 0.9300
C13 C14 1.397(10)
C13 C18 1.403(10)
C13 N4 1.406(9)
C14 C15 1.379(10)
C14 H14 0.9300
C15 C16 1.402(11)
C15 H15 0.9300
C16 C17 1.397(12)
C16 N5 1.422(11)
C17 C18 1.354(10)
C17 H17 0.9300
C18 H18 0.9300
N5 H5A 0.8900
N5 H5B 0.8900
C19 N6 1.360(10)
C19 C20 1.363(12)
C19 H19 0.9300
C20 C21 1.375(14)
C20 H20 0.9300
C21 C22 1.392(13)
C21 H21 0.9300
C22 C23 1.386(11)
C22 H22 0.9300
C23 N6 1.352(9)
C23 C24 1.456(11)
C24 N7 1.357(9)
C24 C25 1.385(10)
C25 C26 1.401(12)
C25 H25 0.9300
C26 C27 1.354(11)
C26 H26 0.9300
C27 C28 1.369(9)
C27 H27 0.9300
C28 N7 1.343(9)
C28 H28 0.9300
C29 N8 1.342(8)
C29 C30 1.369(9)
C29 H29 0.9300
C30 C31 1.383(9)
C30 H30 0.9300
C31 C32 1.389(10)
C31 H31 0.9300
C32 C33 1.388(8)
C32 H32 0.9300
C33 N8 1.370(8)
C33 C34 1.474(9)
C34 C35 1.371(9)
C34 N9 1.381(8)
C35 C36 1.376(10)
C35 H35 0.9300
C36 C37 1.391(10)
C36 H36 0.9300
C37 C38 1.372(9)
C37 H37 0.9300
C38 N9 1.337(8)
C38 H38 0.9300
F1 P1 1.567(5)
F2 P1 1.532(7)
F3 P1 1.522(6)
F4 P1 1.547(7)
F5 P1 1.594(5)
F6 P1 1.544(7)
N3 N4 1.270(7)
P2 F8 1.565(14)
P2 F9 1.574(14)
P2 F10 1.594(14)
P2 F12 1.598(18)
P2 F11 1.598(14)
P2 F7 1.618(17)
P2' F8' 1.559(14)
P2' F10' 1.566(15)
P2' F11' 1.578(15)
P2' F9' 1.581(15)
P2' F7' 1.618(17)
P2' F12' 1.63(2)
C40 C41 1.45(16)
C40 H40A 0.9600
C40 H40B 0.9600
C40 H40C 0.9600
C41 O1 1.37(14)
C41 H41A 0.9700
C41 H41B 0.9700
O1 H1A 0.8200
C40' C41' 1.5(4)
C40' H40D 0.9600
C40' H40E 0.9600
C40' H40F 0.9600
C41' O1' 1.4(4)
C41' H41C 0.9700
C41' H41D 0.9700
O1' H1' 0.8200
C42 C43 1.56(6)
C42 H42A 0.9600
C42 H42B 0.9600
C42 H42C 0.9600
C42 H42I 0.9600
C43 O2 1.44(4)
C43 H43A 0.9700
C43 H43B 0.9700
C43 H42F 0.9528
O2 H2A 0.8200
C42' C43' 1.48(4)
C42' H42D 0.9600
C42' H42E 0.9600
C42' H42F 0.9600
C43' O2' 1.35(4)
C43' H43C 0.9700
C43' H43D 0.9700
O2' H2' 0.8200
C42A C43A 1.50(7)
C42A H42A 0.9600
C42A H42B 0.9600
C42A H42C 0.9600
C42A H42G 0.9600
C42A H42H 0.9600
C42A H42I 0.9600
C43A O2A 1.42(8)
C43A H42A 0.8670
C43A H42B 1.2109
C43A H43E 0.9700
C43A H43F 0.9700
O2A H42A 1.2578
O2A H2A1 0.8200
